data_7153280
loop_
_publ_author_name
'Austin, Kerrie A. B.'
'Elsworth, Jon D.'
'Banwell, Martin G.'
'Willis, Anthony C.'

_publ_section_title
;
 Chemoenzymatic and enantiodivergent routes to 1,2-ring-fused
 bicyclo[2.2.2]octane and related tricyclic frameworks.
;
_journal_issue 4
_journal_name_full 'Organic &amp; biomolecular chemistry'
_journal_page_first 751
_journal_page_last 754
_journal_paper_doi 10.1039/b921600f
_journal_volume 8
_journal_year 2010
_chemical_absolute_configuration syn
_chemical_compound_source local
_chemical_formula_moiety 'C16 H22 O3'
_chemical_formula_sum 'C16 H22 O3'
_chemical_formula_weight 262.35
_space_group_IT_number 4
_symmetry_cell_setting monoclinic
_symmetry_space_group_name_Hall 'P 2yb'
_symmetry_space_group_name_H-M 'P 1 21 1'
_atom_sites_solution_hydrogens geom
_atom_sites_solution_primary direct
_audit_creation_date 08-05-12
_audit_creation_method CRYSTALS_ver_12.18
_audit_update_record
;
2008-05-12 - Report on C16 H22 O3
by Anthony C. Willis
for Kerrie Austin and Martin Banwell

2008-05-12 - passes checkcif tests with minor warnings

;
_cell_angle_alpha 90
_cell_angle_beta 90.9585(16)
_cell_angle_gamma 90
_cell_formula_units_Z 4
_cell_length_a 6.3467(2)
_cell_length_b 21.7077(6)
_cell_length_c 10.3198(3)
_cell_measurement_reflns_used 78878
_cell_measurement_temperature 200
_cell_measurement_theta_max 25
_cell_measurement_theta_min 2.6
_cell_volume 1421.58(7)
_computing_cell_refinement 'Denzo/Scalepack (Otwinowski & Minor, 1997)'
_computing_data_collection 'COLLECT (Nonius BV, 1997)'
_computing_data_reduction 'Denzo/Scalepack (Otwinowski & Minor, 1997)'
_computing_molecular_graphics
;
ORTEP-II (Johnson 1976) in teXsan (MSC, 1992-1997)
;
_computing_publication_material 'CRYSTALS (Watkin et al 2003)'
_computing_structure_refinement 'CRYSTALS (Watkin et al 2003)'
_computing_structure_solution 'SIR92 (Altomare et al, 1994)'
_diffrn_ambient_temperature 200
_diffrn_measured_fraction_theta_full 0.994
_diffrn_measured_fraction_theta_max 0.994
_diffrn_measurement_device_type 'Nonius KappaCCD'
_diffrn_measurement_method ' \f and \w scans with CCD '
_diffrn_radiation_monochromator graphite
_diffrn_radiation_type 'Mo K\a'
_diffrn_radiation_wavelength 0.71073
_diffrn_reflns_av_R_equivalents 0.054
_diffrn_reflns_limit_h_max 7
_diffrn_reflns_limit_h_min -7
_diffrn_reflns_limit_k_max 25
_diffrn_reflns_limit_k_min -25
_diffrn_reflns_limit_l_max 12
_diffrn_reflns_limit_l_min -12
_diffrn_reflns_number 21145
_diffrn_reflns_theta_full 25.048
_diffrn_reflns_theta_max 25.048
_diffrn_reflns_theta_min 2.724
_diffrn_standards_number 0
_exptl_absorpt_coefficient_mu 0.083
_exptl_absorpt_correction_T_max 0.993
_exptl_absorpt_correction_T_min 0.979
_exptl_absorpt_correction_type integration
_exptl_absorpt_process_details
;
via Gaussian method (Coppens, 1970) implemented in maXus (2000)
;
_exptl_crystal_colour colourless
_exptl_crystal_density_diffrn 1.226
_exptl_crystal_density_meas ?
_exptl_crystal_description needle
_exptl_crystal_F_000 568
_exptl_crystal_size_max 0.36
_exptl_crystal_size_mid 0.13
_exptl_crystal_size_min 0.09
_refine_diff_density_max 0.11
_refine_diff_density_min -0.12
_refine_ls_abs_structure_details
;
The enantiomer has been assigned by reference to an unchanging chiral
centre in the synthetic procedure.
;
_refine_ls_extinction_method None
_refine_ls_goodness_of_fit_ref 1.1875
_refine_ls_hydrogen_treatment noref
_refine_ls_matrix_type full
_refine_ls_number_parameters 343
_refine_ls_number_reflns 2064
_refine_ls_number_restraints 1
_refine_ls_R_factor_all 0.0384
_refine_ls_R_factor_gt 0.0279
_refine_ls_shift/su_max 0.000469
_refine_ls_structure_factor_coef F
_refine_ls_weighting_details
;
Method, part 1, Chebychev polynomial,
(Carruthers & Watkin, 1979, Prince, 1982)
[weight] = 1.0/[A~0~*T~0~(x)+A~1~*T~1~(x) ... +A~n-1~]*T~n-1~(x)]
where A~i~ are the Chebychev coefficients listed below and x= Fcalc/Fmax
Method = Robust Weighting (Prince, 1982)
W = [weight] * [1-(deltaF/6*sigmaF)^2^]^2^
A~i~ are:
0.733 0.166 0.518
;
_refine_ls_weighting_scheme calc
_refine_ls_wR_factor_all 0.0358
_refine_ls_wR_factor_gt 0.0308
_refine_ls_wR_factor_ref 0.0308
_reflns_limit_h_max 7
_reflns_limit_h_min -7
_reflns_limit_k_max 25
_reflns_limit_k_min 0
_reflns_limit_l_max 12
_reflns_limit_l_min 0
_reflns_number_gt 2064
_reflns_number_total 2589
_reflns_threshold_expression I>2.0\s(I)
_oxford_diffrn_Wilson_B_factor 3.49
_oxford_diffrn_Wilson_scale 0.95
_oxford_refine_ls_scale 1.0034(17)
_oxford_structure_analysis_title '5121139 ban0809'
_cod_data_source_file b921600f.txt
_cod_data_source_block ban0809
_cod_depositor_comments
;
The following automatic conversions were performed:

'_symmetry_cell_setting' value 'Monoclinic' changed to 'monoclinic'
according to /home/saulius/struct/CIF-dictionaries/cif_core.dic
dictionary named 'cif_core.dic' version 2.4.2 from 2011-04-26.

Automatic conversion script
Id: cif_fix_values 1891 2012-01-12 08:04:46Z andrius 

The following automatic conversions were performed:

'_exptl_crystal_density_meas' value 'not measured' was changed to '?'
- the value is perceived as not measured.

Automatic conversion script
Id: cif_fix_values 3008 2015-01-20 13:52:24Z robertas 
;
_cod_original_sg_symbol_H-M 'P 1 21 1 '
_cod_database_code 7153280

loop_
_symmetry_equiv_pos_as_xyz
x,y,z
-x,y+1/2,-z

loop_
_atom_site_label
_atom_site_type_symbol
_atom_site_fract_x
_atom_site_fract_y
_atom_site_fract_z
_atom_site_U_iso_or_equiv
_atom_site_occupancy
_atom_site_adp_type
_atom_site_refinement_flags_posn
O1 O 0.1866(3) 0.66748(9) 0.13935(16) 0.0497 1.0000 Uani .
O2 O 0.0194(3) 0.73698(8) 0.69306(15) 0.0406 1.0000 Uani .
O3 O 0.1079(3) 0.83661(9) 0.65590(15) 0.0430 1.0000 Uani .
O101 O 0.6876(3) 0.62613(9) 1.21649(16) 0.0502 1.0000 Uani .
O102 O 0.5099(3) 0.55487(8) 0.66160(15) 0.0411 1.0000 Uani .
O103 O 0.6018(3) 0.45566(8) 0.70099(14) 0.0425 1.0000 Uani .
C1 C 0.1595(4) 0.66907(12) 0.2558(2) 0.0395 1.0000 Uani .
C2 C 0.1880(4) 0.61508(13) 0.3470(2) 0.0454 1.0000 Uani .
C3 C 0.0904(4) 0.63563(11) 0.4751(2) 0.0412 1.0000 Uani .
C4 C 0.1302(3) 0.70501(11) 0.4760(2) 0.0342 1.0000 Uani .
C5 C -0.0149(4) 0.74554(11) 0.5571(2) 0.0341 1.0000 Uani .
C6 C 0.0400(4) 0.81368(11) 0.5323(2) 0.0357 1.0000 Uani .
C7 C 0.2226(4) 0.81907(11) 0.4370(2) 0.0370 1.0000 Uani .
C8 C 0.4005(4) 0.78108(12) 0.4926(2) 0.0388 1.0000 Uani .
C9 C 0.3546(4) 0.72235(11) 0.5113(2) 0.0370 1.0000 Uani .
C10 C 0.1580(4) 0.79052(12) 0.3024(2) 0.0366 1.0000 Uani .
C11 C 0.0841(3) 0.72389(11) 0.3328(2) 0.0346 1.0000 Uani .
C12 C 0.0297(4) 0.79598(12) 0.7522(2) 0.0390 1.0000 Uani .
C13 C 0.1879(4) 0.79343(13) 0.8620(3) 0.0501 1.0000 Uani .
C14 C -0.1860(4) 0.81731(13) 0.7947(3) 0.0490 1.0000 Uani .
C15 C 0.3516(4) 0.79319(13) 0.2150(2) 0.0450 1.0000 Uani .
C16 C -0.0195(4) 0.82813(13) 0.2378(2) 0.0464 1.0000 Uani .
C101 C 0.6572(4) 0.62429(12) 1.1004(2) 0.0405 1.0000 Uani .
C102 C 0.6822(4) 0.67813(12) 1.0080(2) 0.0451 1.0000 Uani .
C103 C 0.5846(4) 0.65669(11) 0.8785(2) 0.0419 1.0000 Uani .
C104 C 0.6247(3) 0.58738(11) 0.8795(2) 0.0347 1.0000 Uani .
C105 C 0.4784(4) 0.54675(11) 0.7973(2) 0.0363 1.0000 Uani .
C106 C 0.5345(4) 0.47866(11) 0.8235(2) 0.0367 1.0000 Uani .
C107 C 0.7181(4) 0.47369(11) 0.9225(2) 0.0363 1.0000 Uani .
C108 C 0.8956(4) 0.51144(12) 0.8685(2) 0.0380 1.0000 Uani .
C109 C 0.8489(4) 0.57015(12) 0.8486(2) 0.0370 1.0000 Uani .
C110 C 0.6560(4) 0.50233(12) 1.0553(2) 0.0374 1.0000 Uani .
C111 C 0.5808(3) 0.56896(12) 1.0223(2) 0.0364 1.0000 Uani .
C112 C 0.5215(4) 0.49569(11) 0.6022(2) 0.0390 1.0000 Uani .
C113 C 0.6784(5) 0.49922(13) 0.4946(2) 0.0512 1.0000 Uani .
C114 C 0.3055(5) 0.47390(13) 0.5569(3) 0.0503 1.0000 Uani .
C115 C 0.8476(4) 0.50021(14) 1.1466(2) 0.0460 1.0000 Uani .
C116 C 0.4781(4) 0.46557(13) 1.1182(2) 0.0468 1.0000 Uani .
H21 H 0.3410 0.60555 0.3600 0.0544 1.0000 Uiso R
H22 H 0.1136 0.57788 0.3120 0.0544 1.0000 Uiso R
H31 H 0.1617 0.61521 0.5508 0.0495 1.0000 Uiso R
H32 H -0.0639 0.62636 0.4761 0.0495 1.0000 Uiso R
H51 H -0.1658 0.73741 0.5334 0.0411 1.0000 Uiso R
H61 H -0.0863 0.83679 0.4995 0.0428 1.0000 Uiso R
H71 H 0.2666 0.86302 0.4270 0.0444 1.0000 Uiso R
H81 H 0.5423 0.79885 0.5137 0.0466 1.0000 Uiso R
H91 H 0.4597 0.69194 0.5460 0.0443 1.0000 Uiso R
H111 H -0.0728 0.72427 0.3225 0.0415 1.0000 Uiso R
H131 H 0.1972 0.83470 0.9048 0.0601 1.0000 Uiso R
H132 H 0.1429 0.76194 0.9266 0.0601 1.0000 Uiso R
H133 H 0.3290 0.78195 0.8277 0.0601 1.0000 Uiso R
H141 H -0.1737 0.85888 0.8359 0.0588 1.0000 Uiso R
H142 H -0.2831 0.81974 0.7175 0.0588 1.0000 Uiso R
H143 H -0.2434 0.78734 0.8587 0.0588 1.0000 Uiso R
H151 H 0.3147 0.77527 0.1283 0.0540 1.0000 Uiso R
H152 H 0.3966 0.83701 0.2042 0.0540 1.0000 Uiso R
H153 H 0.4693 0.76899 0.2557 0.0540 1.0000 Uiso R
H161 H -0.0582 0.80923 0.1523 0.0559 1.0000 Uiso R
H162 H 0.0293 0.87141 0.2242 0.0559 1.0000 Uiso R
H163 H -0.1454 0.82822 0.2948 0.0559 1.0000 Uiso R
H1021 H 0.6062 0.71516 1.0410 0.0541 1.0000 Uiso R
H1022 H 0.8347 0.68828 0.9975 0.0541 1.0000 Uiso R
H1031 H 0.6555 0.67682 0.8038 0.0503 1.0000 Uiso R
H1032 H 0.4302 0.66582 0.8743 0.0503 1.0000 Uiso R
H1051 H 0.3280 0.55486 0.8191 0.0436 1.0000 Uiso R
H1061 H 0.4086 0.45545 0.8541 0.0442 1.0000 Uiso R
H1071 H 0.7622 0.42976 0.9339 0.0437 1.0000 Uiso R
H1081 H 1.0370 0.49359 0.8493 0.0458 1.0000 Uiso R
H1091 H 0.9535 0.60060 0.8157 0.0444 1.0000 Uiso R
H1111 H 0.4240 0.56849 1.0302 0.0437 1.0000 Uiso R
H1131 H 0.6890 0.45810 0.4515 0.0618 1.0000 Uiso R
H1132 H 0.8194 0.51120 0.5312 0.0618 1.0000 Uiso R
H1133 H 0.6308 0.53068 0.4296 0.0618 1.0000 Uiso R
H1141 H 0.3181 0.43238 0.5158 0.0604 1.0000 Uiso R
H1142 H 0.2100 0.47119 0.6329 0.0604 1.0000 Uiso R
H1143 H 0.2459 0.50378 0.4923 0.0604 1.0000 Uiso R
H1151 H 0.8100 0.51843 1.2322 0.0553 1.0000 Uiso R
H1152 H 0.9654 0.52435 1.1083 0.0553 1.0000 Uiso R
H1153 H 0.8930 0.45647 1.1592 0.0553 1.0000 Uiso R
H1161 H 0.4418 0.48493 1.2029 0.0565 1.0000 Uiso R
H1162 H 0.5254 0.42218 1.1332 0.0565 1.0000 Uiso R
H1163 H 0.3511 0.46570 1.0595 0.0565 1.0000 Uiso R

loop_
_atom_site_aniso_label
_atom_site_aniso_U_11
_atom_site_aniso_U_22
_atom_site_aniso_U_33
_atom_site_aniso_U_23
_atom_site_aniso_U_13
_atom_site_aniso_U_12
O1 0.0564(11) 0.0554(12) 0.0372(10) -0.0088(8) 0.0019(7) 0.0013(9)
O2 0.0556(10) 0.0333(9) 0.0331(9) -0.0004(7) 0.0070(7) -0.0020(7)
O3 0.0570(11) 0.0355(9) 0.0367(9) -0.0021(7) 0.0077(7) -0.0050(8)
O101 0.0572(11) 0.0556(12) 0.0380(11) -0.0095(8) 0.0052(8) -0.0048(9)
O102 0.0540(10) 0.0333(9) 0.0360(9) 0.0003(7) -0.0020(7) 0.0017(8)
O103 0.0592(11) 0.0361(9) 0.0323(8) -0.0011(7) 0.0027(7) 0.0080(8)
C1 0.0361(12) 0.0442(14) 0.0382(14) -0.0045(11) -0.0027(9) -0.0018(10)
C2 0.0537(15) 0.0383(13) 0.0443(14) -0.0068(11) -0.0008(11) 0.0031(11)
C3 0.0491(14) 0.0349(13) 0.0398(13) 0.0002(10) 0.0005(10) -0.0002(10)
C4 0.0368(12) 0.0318(12) 0.0340(12) -0.0010(9) 0.0019(9) 0.0015(9)
C5 0.0348(12) 0.0366(12) 0.0310(11) -0.0017(10) 0.0008(9) -0.0015(9)
C6 0.0427(13) 0.0322(12) 0.0322(12) 0.0004(9) 0.0011(9) 0.0012(10)
C7 0.0411(13) 0.0325(12) 0.0375(12) 0.0009(9) 0.0049(10) -0.0040(10)
C8 0.0352(12) 0.0474(15) 0.0338(12) -0.0031(10) -0.0009(9) -0.0042(10)
C9 0.0383(12) 0.0405(13) 0.0324(12) -0.0014(10) 0.0009(9) 0.0043(10)
C10 0.0402(13) 0.0376(12) 0.0320(12) 0.0013(9) 0.0014(9) 0.0000(10)
C11 0.0312(11) 0.0392(13) 0.0334(12) -0.0003(9) -0.0016(9) 0.0013(10)
C12 0.0458(13) 0.0358(13) 0.0356(12) -0.0012(9) 0.0064(10) -0.0004(10)
C13 0.0559(16) 0.0489(15) 0.0454(15) -0.0024(12) -0.0010(11) -0.0019(13)
C14 0.0528(16) 0.0447(15) 0.0496(15) -0.0032(12) 0.0103(11) 0.0056(12)
C15 0.0473(14) 0.0505(15) 0.0372(13) 0.0016(11) 0.0052(10) -0.0032(11)
C16 0.0498(15) 0.0457(15) 0.0436(14) 0.0068(11) -0.0027(11) 0.0035(11)
C101 0.0391(13) 0.0424(14) 0.0403(14) -0.0061(10) 0.0086(10) 0.0009(11)
C102 0.0529(15) 0.0355(13) 0.0470(14) -0.0067(11) 0.0065(11) -0.0005(11)
C103 0.0482(14) 0.0329(13) 0.0447(13) -0.0034(10) 0.0022(11) 0.0018(11)
C104 0.0370(12) 0.0344(12) 0.0328(12) -0.0011(9) 0.0037(9) 0.0013(9)
C105 0.0349(12) 0.0394(13) 0.0345(12) -0.0025(10) 0.0034(9) 0.0045(10)
C106 0.0404(13) 0.0351(12) 0.0348(12) -0.0004(9) 0.0066(9) -0.0008(9)
C107 0.0394(12) 0.0341(12) 0.0355(12) -0.0007(9) 0.0054(9) 0.0029(9)
C108 0.0331(11) 0.0478(15) 0.0333(12) -0.0001(10) 0.0063(9) 0.0041(10)
C109 0.0375(12) 0.0411(13) 0.0326(12) 0.0008(10) 0.0060(9) -0.0038(10)
C110 0.0397(12) 0.0366(12) 0.0361(12) 0.0008(10) 0.0064(9) -0.0004(10)
C111 0.0334(11) 0.0399(13) 0.0361(12) -0.0028(10) 0.0071(9) -0.0016(10)
C112 0.0503(13) 0.0347(13) 0.0322(12) -0.0012(9) 0.0015(10) 0.0006(11)
C113 0.0631(17) 0.0477(15) 0.0431(14) 0.0041(12) 0.0075(12) 0.0023(14)
C114 0.0596(17) 0.0438(15) 0.0473(15) 0.0006(11) -0.0028(12) -0.0049(12)
C115 0.0497(14) 0.0505(15) 0.0379(13) -0.0005(11) 0.0036(10) 0.0033(12)
C116 0.0504(15) 0.0459(15) 0.0443(14) 0.0033(11) 0.0133(11) -0.0061(11)

loop_
_atom_type_symbol
_atom_type_scat_dispersion_real
_atom_type_scat_dispersion_imag
_atom_type_scat_Cromer_Mann_a1
_atom_type_scat_Cromer_Mann_b1
_atom_type_scat_Cromer_Mann_a2
_atom_type_scat_Cromer_Mann_b2
_atom_type_scat_Cromer_Mann_a3
_atom_type_scat_Cromer_Mann_b3
_atom_type_scat_Cromer_Mann_a4
_atom_type_scat_Cromer_Mann_b4
_atom_type_scat_Cromer_Mann_c
_atom_type_scat_source
C 0.0033 0.0016 2.3100 20.8439 1.0200 10.2075 1.5886 0.5687 0.8650 51.6512 0.2156 'International Tables Vol C 4.2.6.8 and 6.1.1.4'
H 0.0000 0.0000 0.4930 10.5109 0.3229 26.1257 0.1402 3.1424 0.0408 57.7998 0.0030 'International Tables Vol C 4.2.6.8 and 6.1.1.4'
O 0.0106 0.0060 3.0485 13.2771 2.2868 5.7011 1.5463 0.3239 0.8670 32.9089 0.2508 'International Tables Vol C 4.2.6.8 and 6.1.1.4'

loop_
_exptl_crystal_face_index_h
_exptl_crystal_face_index_k
_exptl_crystal_face_index_l
_exptl_crystal_face_perp_dist
1 0 0 0.140
-1 0 0 0.220
0 1 0 0.010
0 -1 0 0.080
0 0 1 0.030
0 0 -1 0.100

loop_
_geom_angle_atom_site_label_1
_geom_angle_atom_site_label_2
_geom_angle_atom_site_label_3
_geom_angle
_geom_angle_publ_flag
C5 O2 C12 108.06(16) yes
C6 O3 C12 107.70(18) yes
C105 O102 C112 108.62(16) yes
C106 O103 C112 108.08(17) yes
O1 C1 C2 125.1(2) yes
O1 C1 C11 126.3(2) yes
C2 C1 C11 108.56(19) yes
C1 C2 C3 105.4(2) yes
C1 C2 H21 110.5 no
C3 C2 H21 110.5 no
C1 C2 H22 110.5 no
C3 C2 H22 110.5 no
H21 C2 H22 109.5 no
C2 C3 C4 102.88(19) yes
C2 C3 H31 111.1 no
C4 C3 H31 111.1 no
C2 C3 H32 111.1 no
C4 C3 H32 111.1 no
H31 C3 H32 109.5 no
C3 C4 C5 117.96(19) yes
C3 C4 C9 113.69(19) yes
C5 C4 C9 107.35(18) yes
C3 C4 C11 103.02(18) yes
C5 C4 C11 105.19(17) yes
C9 C4 C11 108.93(18) yes
C4 C5 O2 112.23(18) yes
C4 C5 C6 108.67(18) yes
O2 C5 C6 104.89(17) yes
C4 C5 H51 110.3 no
O2 C5 H51 110.3 no
C6 C5 H51 110.3 no
C5 C6 O3 104.55(18) yes
C5 C6 C7 110.77(19) yes
O3 C6 C7 108.99(18) yes
C5 C6 H61 110.8 no
O3 C6 H61 110.8 no
C7 C6 H61 110.8 no
C6 C7 C8 106.49(19) yes
C6 C7 C10 110.35(18) yes
C8 C7 C10 107.70(18) yes
C6 C7 H71 110.7 no
C8 C7 H71 110.7 no
C10 C7 H71 110.7 no
C7 C8 C9 114.8(2) yes
C7 C8 H81 122.6 no
C9 C8 H81 122.6 no
C4 C9 C8 114.4(2) yes
C4 C9 H91 122.8 no
C8 C9 H91 122.8 no
C7 C10 C11 105.28(17) yes
C7 C10 C15 107.77(19) yes
C11 C10 C15 113.6(2) yes
C7 C10 C16 110.7(2) yes
C11 C10 C16 111.14(19) yes
C15 C10 C16 108.3(2) yes
C10 C11 C4 112.61(18) yes
C10 C11 C1 121.77(19) yes
C4 C11 C1 103.62(18) yes
C10 C11 H111 105.9 no
C4 C11 H111 105.9 no
C1 C11 H111 105.9 no
O3 C12 O2 105.83(17) yes
O3 C12 C13 108.2(2) yes
O2 C12 C13 108.4(2) yes
O3 C12 C14 109.8(2) yes
O2 C12 C14 111.4(2) yes
C13 C12 C14 112.9(2) yes
C12 C13 H131 109.5 no
C12 C13 H132 109.5 no
H131 C13 H132 109.5 no
C12 C13 H133 109.5 no
H131 C13 H133 109.5 no
H132 C13 H133 109.5 no
C12 C14 H141 109.5 no
C12 C14 H142 109.5 no
H141 C14 H142 109.5 no
C12 C14 H143 109.4 no
H141 C14 H143 109.5 no
H142 C14 H143 109.5 no
C10 C15 H151 109.4 no
C10 C15 H152 109.5 no
H151 C15 H152 109.5 no
C10 C15 H153 109.5 no
H151 C15 H153 109.5 no
H152 C15 H153 109.5 no
C10 C16 H161 109.4 no
C10 C16 H162 109.5 no
H161 C16 H162 109.5 no
C10 C16 H163 109.5 no
H161 C16 H163 109.5 no
H162 C16 H163 109.5 no
O101 C101 C102 125.4(2) yes
O101 C101 C111 126.5(2) yes
C102 C101 C111 108.1(2) yes
C101 C102 C103 105.5(2) yes
C101 C102 H1021 110.4 no
C103 C102 H1021 110.4 no
C101 C102 H1022 110.5 no
C103 C102 H1022 110.4 no
H1021 C102 H1022 109.5 no
C102 C103 C104 103.2(2) yes
C102 C103 H1031 111.0 no
C104 C103 H1031 111.0 no
C102 C103 H1032 111.0 no
C104 C103 H1032 111.0 no
H1031 C103 H1032 109.5 no
C103 C104 C105 117.8(2) yes
C103 C104 C109 113.6(2) yes
C105 C104 C109 107.79(18) yes
C103 C104 C111 103.14(19) yes
C105 C104 C111 105.10(18) yes
C109 C104 C111 108.69(18) yes
C104 C105 O102 112.30(18) yes
C104 C105 C106 108.66(18) yes
O102 C105 C106 104.71(17) yes
C104 C105 H1051 110.3 no
O102 C105 H1051 110.3 no
C106 C105 H1051 110.4 no
C105 C106 O103 104.54(18) yes
C105 C106 C107 110.66(19) yes
O103 C106 C107 109.16(18) yes
C105 C106 H1061 110.8 no
O103 C106 H1061 110.8 no
C107 C106 H1061 110.8 no
C106 C107 C108 106.13(18) yes
C106 C107 C110 110.80(19) yes
C108 C107 C110 108.02(19) yes
C106 C107 H1071 110.6 no
C108 C107 H1071 110.6 no
C110 C107 H1071 110.6 no
C107 C108 C109 114.5(2) yes
C107 C108 H1081 122.8 no
C109 C108 H1081 122.8 no
C104 C109 C108 114.5(2) yes
C104 C109 H1091 122.7 no
C108 C109 H1091 122.8 no
C107 C110 C111 105.00(18) yes
C107 C110 C115 108.63(19) yes
C111 C110 C115 113.6(2) yes
C107 C110 C116 111.2(2) yes
C111 C110 C116 110.49(19) yes
C115 C110 C116 107.9(2) yes
C104 C111 C110 112.73(18) yes
C104 C111 C101 103.79(19) yes
C110 C111 C101 121.5(2) yes
C104 C111 H1111 105.9 no
C110 C111 H1111 105.9 no
C101 C111 H1111 105.9 no
O103 C112 O102 105.19(17) yes
O103 C112 C113 109.0(2) yes
O102 C112 C113 108.1(2) yes
O103 C112 C114 109.9(2) yes
O102 C112 C114 111.1(2) yes
C113 C112 C114 113.2(2) yes
C112 C113 H1131 109.5 no
C112 C113 H1132 109.5 no
H1131 C113 H1132 109.5 no
C112 C113 H1133 109.5 no
H1131 C113 H1133 109.5 no
H1132 C113 H1133 109.5 no
C112 C114 H1141 109.5 no
C112 C114 H1142 109.5 no
H1141 C114 H1142 109.5 no
C112 C114 H1143 109.4 no
H1141 C114 H1143 109.5 no
H1142 C114 H1143 109.5 no
C110 C115 H1151 109.5 no
C110 C115 H1152 109.5 no
H1151 C115 H1152 109.5 no
C110 C115 H1153 109.5 no
H1151 C115 H1153 109.5 no
H1152 C115 H1153 109.5 no
C110 C116 H1161 109.4 no
C110 C116 H1162 109.5 no
H1161 C116 H1162 109.5 no
C110 C116 H1163 109.5 no
H1161 C116 H1163 109.5 no
H1162 C116 H1163 109.5 no

loop_
_geom_bond_atom_site_label_1
_geom_bond_atom_site_label_2
_geom_bond_distance
_geom_bond_publ_flag
O1 C1 1.218(3) yes
O2 C5 1.428(3) yes
O2 C12 1.420(3) yes
O3 C6 1.429(3) yes
O3 C12 1.424(3) yes
O101 C101 1.211(3) yes
O102 C105 1.429(3) yes
O102 C112 1.426(3) yes
O103 C106 1.431(3) yes
O103 C112 1.427(3) yes
C1 C2 1.512(4) yes
C1 C11 1.513(3) yes
C2 C3 1.535(3) yes
C2 H21 1.000 no
C2 H22 1.000 no
C3 C4 1.527(3) yes
C3 H31 1.000 no
C3 H32 1.000 no
C4 C5 1.532(3) yes
C4 C9 1.512(3) yes
C4 C11 1.557(3) yes
C5 C6 1.542(3) yes
C5 H51 1.000 no
C6 C7 1.536(3) yes
C6 H61 1.000 no
C7 C8 1.504(3) yes
C7 C10 1.570(3) yes
C7 H71 1.000 no
C8 C9 1.323(3) yes
C8 H81 1.000 no
C9 H91 1.000 no
C10 C11 1.555(3) yes
C10 C15 1.537(3) yes
C10 C16 1.535(3) yes
C11 H111 1.000 no
C12 C13 1.503(4) yes
C12 C14 1.517(4) yes
C13 H131 1.000 no
C13 H132 1.000 no
C13 H133 1.000 no
C14 H141 1.000 no
C14 H142 1.000 no
C14 H143 1.000 no
C15 H151 1.000 no
C15 H152 1.000 no
C15 H153 1.000 no
C16 H161 1.000 no
C16 H162 1.000 no
C16 H163 1.000 no
C101 C102 1.518(4) yes
C101 C111 1.521(3) yes
C102 C103 1.536(3) yes
C102 H1021 1.000 no
C102 H1022 1.000 no
C103 C104 1.526(3) yes
C103 H1031 1.000 no
C103 H1032 1.000 no
C104 C105 1.527(3) yes
C104 C109 1.511(3) yes
C104 C111 1.556(3) yes
C105 C106 1.543(3) yes
C105 H1051 1.000 no
C106 C107 1.541(3) yes
C106 H1061 1.000 no
C107 C108 1.508(3) yes
C107 C110 1.561(3) yes
C107 H1071 1.000 no
C108 C109 1.324(3) yes
C108 H1081 1.000 no
C109 H1091 1.000 no
C110 C111 1.559(3) yes
C110 C115 1.527(3) yes
C110 C116 1.536(3) yes
C111 H1111 1.000 no
C112 C113 1.506(4) yes
C112 C114 1.517(4) yes
C113 H1131 1.000 no
C113 H1132 1.000 no
C113 H1133 1.000 no
C114 H1141 1.000 no
C114 H1142 1.000 no
C114 H1143 1.000 no
C115 H1151 1.000 no
C115 H1152 1.000 no
C115 H1153 1.000 no
C116 H1161 1.000 no
C116 H1162 1.000 no
C116 H1163 1.000 no

loop_
_geom_contact_atom_site_label_1
_geom_contact_atom_site_label_2
_geom_contact_distance
_geom_contact_site_symmetry_2
_geom_contact_publ_flag
O1 C101 3.162(3) 1_554 no
O1 O101 3.386(3) 1_554 no
O1 O101 3.399(3) 1_454 no
O1 C102 3.454(3) 1_554 no
O1 C102 3.463(3) 1_454 no
O1 C101 3.505(3) 1_454 no
O1 C111 3.520(3) 1_554 no
O101 C1 3.156(3) 1_656 no
O101 C2 3.437(3) 1_656 no
O101 C2 3.474(3) 1_556 no
O101 C11 3.489(3) 1_656 no
O101 C1 3.509(3) 1_556 no
O103 C7 3.481(3) 2_646 no

loop_
_geom_torsion_atom_site_label_1
_geom_torsion_atom_site_label_2
_geom_torsion_atom_site_label_3
_geom_torsion_atom_site_label_4
_geom_torsion
_geom_torsion_publ_flag
O1 C1 C2 C3 -168.0(2) no
O1 C1 C11 C4 -166.9(2) no
O1 C1 C11 C10 -38.9(4) no
O2 C5 C4 C3 70.2(2) no
O2 C5 C4 C9 -59.8(2) no
O2 C5 C4 C11 -175.7(2) no
O2 C5 C6 O3 2.1(2) no
O2 C5 C6 C7 119.4(2) no
O2 C12 O3 C6 30.3(2) no
O3 C6 C5 C4 -118.1(2) no
O3 C6 C7 C8 59.9(2) no
O3 C6 C7 C10 176.5(2) no
O3 C12 O2 C5 -28.8(2) no
O101 C101 C102 C103 -169.0(2) no
O101 C101 C111 C104 -166.2(2) no
O101 C101 C111 C110 -38.1(4) no
O102 C105 C104 C103 70.1(3) no
O102 C105 C104 C109 -60.0(2) no
O102 C105 C104 C111 -175.8(2) no
O102 C105 C106 O103 2.6(2) no
O102 C105 C106 C107 120.0(2) no
O102 C112 O103 C106 30.1(2) no
O103 C106 C105 C104 -117.6(2) no
O103 C106 C107 C108 59.2(2) no
O103 C106 C107 C110 176.3(2) no
O103 C112 O102 C105 -28.4(2) no
C1 C2 C3 C4 -31.5(2) no
C1 C11 C4 C3 -34.7(2) no
C1 C11 C4 C5 -158.9(2) no
C1 C11 C4 C9 86.3(2) no
C1 C11 C10 C7 -132.7(2) no
C1 C11 C10 C15 -15.0(3) no
C1 C11 C10 C16 107.4(2) no
C2 C1 C11 C4 15.3(2) no
C2 C1 C11 C10 143.3(2) no
C2 C3 C4 C5 156.1(2) no
C2 C3 C4 C9 -76.9(2) no
C2 C3 C4 C11 40.8(2) no
C3 C2 C1 C11 9.8(3) no
C3 C4 C5 C6 -174.3(2) no
C3 C4 C9 C8 169.7(2) no
C3 C4 C11 C10 -168.2(2) no
C4 C5 O2 C12 134.0(2) no
C4 C5 C6 C7 -0.9(2) no
C4 C9 C8 C7 -1.3(3) no
C4 C11 C10 C7 -8.8(2) no
C4 C11 C10 C15 108.9(2) no
C4 C11 C10 C16 -128.7(2) no
C5 O2 C12 C13 -144.7(2) no
C5 O2 C12 C14 90.5(2) no
C5 C4 C9 C8 -58.0(2) no
C5 C4 C11 C10 67.7(2) no
C5 C6 O3 C12 -19.6(2) no
C5 C6 C7 C8 -54.6(2) no
C5 C6 C7 C10 62.0(2) no
C6 O3 C12 C13 146.3(2) no
C6 O3 C12 C14 -90.1(2) no
C6 C5 O2 C12 16.2(2) no
C6 C5 C4 C9 55.8(2) no
C6 C5 C4 C11 -60.2(2) no
C6 C7 C8 C9 58.5(2) no
C6 C7 C10 C11 -54.5(2) no
C6 C7 C10 C15 -176.1(2) no
C6 C7 C10 C16 65.7(2) no
C7 C6 O3 C12 -138.1(2) no
C8 C7 C10 C11 61.3(2) no
C8 C7 C10 C15 -60.2(2) no
C8 C7 C10 C16 -178.4(2) no
C8 C9 C4 C11 55.5(3) no
C9 C4 C11 C10 -47.1(2) no
C9 C8 C7 C10 -59.9(3) no
C101 C102 C103 C104 -30.8(2) no
C101 C111 C104 C103 -34.7(2) no
C101 C111 C104 C105 -158.7(2) no
C101 C111 C104 C109 86.1(2) no
C101 C111 C110 C107 -133.0(2) no
C101 C111 C110 C115 -14.4(3) no
C101 C111 C110 C116 107.0(2) no
C102 C101 C111 C104 15.7(2) no
C102 C101 C111 C110 143.8(2) no
C102 C103 C104 C105 155.6(2) no
C102 C103 C104 C109 -77.0(2) no
C102 C103 C104 C111 40.4(2) no
C103 C102 C101 C111 9.1(3) no
C103 C104 C105 C106 -174.6(2) no
C103 C104 C109 C108 170.0(2) no
C103 C104 C111 C110 -168.1(2) no
C104 C105 O102 C112 133.4(2) no
C104 C105 C106 C107 -0.2(2) no
C104 C109 C108 C107 -2.0(3) no
C104 C111 C110 C107 -8.9(2) no
C104 C111 C110 C115 109.6(2) no
C104 C111 C110 C116 -128.9(2) no
C105 O102 C112 C113 -144.7(2) no
C105 O102 C112 C114 90.5(2) no
C105 C104 C109 C108 -57.6(2) no
C105 C104 C111 C110 68.0(2) no
C105 C106 O103 C112 -20.0(2) no
C105 C106 C107 C108 -55.3(2) no
C105 C106 C107 C110 61.8(2) no
C106 O103 C112 C113 145.8(2) no
C106 O103 C112 C114 -89.6(2) no
C106 C105 O102 C112 15.7(2) no
C106 C105 C104 C109 55.3(2) no
C106 C105 C104 C111 -60.5(2) no
C106 C107 C108 C109 59.0(2) no
C106 C107 C110 C111 -54.3(2) no
C106 C107 C110 C115 -176.2(2) no
C106 C107 C110 C116 65.2(3) no
C107 C106 O103 C112 -138.4(2) no
C108 C107 C110 C111 61.6(2) no
C108 C107 C110 C115 -60.3(3) no
C108 C107 C110 C116 -178.9(2) no
C108 C109 C104 C111 55.8(3) no
C109 C104 C111 C110 -47.2(2) no
C109 C108 C107 C110 -59.9(3) no
